data_4111432
loop_
_publ_author_name
'P. Venkateswara Rao'
'Sumit Bhaduri'
'Jianfeng Jiang'
'Daewon Hong'
'R. H. Holm'

_publ_section_title
;
 On [Fe4S4]2+-(\m2-SR)-MII Bridge Formation in the Synthesis of an
 A-Cluster Analogue of Carbon Monoxide Dehydrogenase/Acetylcoenzyme A
 Synthase
;
_journal_name_full 'Journal of the American Chemical Society'
_journal_page_first 1933
_journal_page_last 1945
_journal_paper_doi 10.1021/ja040222n
_journal_volume 127
_journal_year 2005
_chemical_formula_sum 'C29 H39 Cl F6 N2 Ni P2 Pd S2'
_chemical_formula_weight 856.24
_chemical_name_systematic
; 
 ? 
;
_space_group_IT_number 2
_symmetry_cell_setting triclinic
_symmetry_space_group_name_Hall '-P 1'
_symmetry_space_group_name_H-M 'P -1'
_atom_sites_solution_hydrogens geom
_atom_sites_solution_primary direct
_atom_sites_solution_secondary difmap
_audit_creation_method SHELXL-97
_cell_angle_alpha 98.508(9)
_cell_angle_beta 101.711(9)
_cell_angle_gamma 106.176(7)
_cell_formula_units_Z 2
_cell_length_a 8.537(3)
_cell_length_b 14.338(5)
_cell_length_c 15.089(5)
_cell_measurement_temperature 273(2)
_cell_volume 1695.3(10)
_computing_cell_refinement 'Bruker SMART'
_computing_data_collection 'Bruker SMART'
_computing_data_reduction 'Bruker SAINT'
_computing_molecular_graphics 'Bruker SHELXTL'
_computing_publication_material 'Bruker SHELXTL'
_computing_structure_refinement 'SHELXL-97 (Sheldrick, 1997)'
_computing_structure_solution 'SHELXS-97 (Sheldrick, 1990)'
_diffrn_ambient_temperature 273(2)
_diffrn_measured_fraction_theta_full 0.978
_diffrn_measured_fraction_theta_max 0.978
_diffrn_measurement_device_type 'CCD area detector'
_diffrn_measurement_method 'phi and omega scans'
_diffrn_radiation_monochromator graphite
_diffrn_radiation_source 'fine-focus sealed tube'
_diffrn_radiation_type MoK\a
_diffrn_radiation_wavelength 0.71073
_diffrn_reflns_av_R_equivalents 0.0388
_diffrn_reflns_av_sigmaI/netI 0.1095
_diffrn_reflns_limit_h_max 10
_diffrn_reflns_limit_h_min -11
_diffrn_reflns_limit_k_max 19
_diffrn_reflns_limit_k_min -13
_diffrn_reflns_limit_l_max 13
_diffrn_reflns_limit_l_min -20
_diffrn_reflns_number 12478
_diffrn_reflns_theta_full 28.38
_diffrn_reflns_theta_max 28.38
_diffrn_reflns_theta_min 1.51
_exptl_absorpt_coefficient_mu 1.439
_exptl_absorpt_correction_type none
_exptl_crystal_density_diffrn 1.677
_exptl_crystal_density_meas 0
_exptl_crystal_F_000 868
_refine_diff_density_max 1.495
_refine_diff_density_min -0.703
_refine_diff_density_rms 0.122
_refine_ls_extinction_method none
_refine_ls_goodness_of_fit_ref 0.988
_refine_ls_hydrogen_treatment mixed
_refine_ls_matrix_type full
_refine_ls_number_parameters 399
_refine_ls_number_reflns 8316
_refine_ls_number_restraints 0
_refine_ls_restrained_S_all 0.988
_refine_ls_R_factor_all 0.1331
_refine_ls_R_factor_gt 0.0634
_refine_ls_shift/su_max 0.027
_refine_ls_shift/su_mean 0.001
_refine_ls_structure_factor_coef Fsqd
_refine_ls_weighting_details 'calc w=1/[\s^2^(Fo^2^)+(0.0711P)^2^+0.0000P] where P=(Fo^2^+2Fc^2^)/3'
_refine_ls_weighting_scheme calc
_refine_ls_wR_factor_gt 0.1324
_refine_ls_wR_factor_ref 0.1577
_reflns_number_gt 4655
_reflns_number_total 8316
_reflns_threshold_expression >2sigma(I)
_cod_data_source_file ja040222n_05.cif
_cod_data_source_block pvr702fn
_cod_original_cell_volume 1695.3(11)
_cod_database_code 4111432

loop_
_symmetry_equiv_pos_as_xyz
'x, y, z'
'-x, -y, -z'

loop_
_atom_site_label
_atom_site_type_symbol
_atom_site_fract_x
_atom_site_fract_y
_atom_site_fract_z
_atom_site_U_iso_or_equiv
_atom_site_adp_type
_atom_site_occupancy
_atom_site_symmetry_multiplicity
_atom_site_calc_flag
_atom_site_refinement_flags
Pd1 Pd 0.88156(6) 0.65148(3) 0.66338(3) 0.03428(15) Uani 1 1 d .
Ni1 Ni 0.63585(10) 0.68717(6) 0.51253(5) 0.0354(2) Uani 1 1 d .
P1 P 1.00555(19) 0.72212(12) 0.81660(11) 0.0326(4) Uani 1 1 d .
S2 S 0.7391(2) 0.56558(12) 0.50953(12) 0.0460(4) Uani 1 1 d .
S1 S 0.61097(19) 0.65582(11) 0.64723(10) 0.0337(3) Uani 1 1 d .
Cl1 Cl 1.1429(2) 0.64315(14) 0.65121(14) 0.0571(5) Uani 1 1 d .
C21 C 1.4100(9) 1.0127(5) 0.8257(5) 0.0453(17) Uani 1 1 d .
H21 H 1.4910 1.0713 0.8251 0.054 Uiso 1 1 calc R
P2 P 0.8489(2) 0.14857(15) 0.74447(12) 0.0467(5) Uani 1 1 d .
F1 F 0.6612(6) 0.0954(4) 0.6889(3) 0.0828(15) Uani 1 1 d .
F2 F 1.0341(6) 0.2110(4) 0.8000(3) 0.0884(16) Uani 1 1 d .
N1 N 0.5684(6) 0.8079(4) 0.5426(3) 0.0359(12) Uani 1 1 d .
F3 F 0.9102(6) 0.0909(4) 0.6686(4) 0.0960(18) Uani 1 1 d .
C24 C 0.8721(7) 0.7518(4) 0.8893(4) 0.0298(13) Uani 1 1 d .
F4 F 0.8444(6) 0.0663(4) 0.8025(3) 0.0832(15) Uani 1 1 d .
C1 C 0.5991(7) 0.7742(4) 0.7005(4) 0.0333(14) Uani 1 1 d .
H1A H 0.4849 0.7668 0.7054 0.040 Uiso 1 1 calc R
H1B H 0.6739 0.7969 0.7625 0.040 Uiso 1 1 calc R
C18 C 1.1690(7) 0.8381(4) 0.8271(4) 0.0328(13) Uani 1 1 d .
N2 N 0.6830(7) 0.7004(4) 0.3904(3) 0.0423(13) Uani 1 1 d .
C23 C 1.1218(8) 0.9140(5) 0.7939(4) 0.0409(15) Uani 1 1 d .
H23 H 1.0082 0.9064 0.7713 0.049 Uiso 1 1 calc R
F5 F 0.7848(9) 0.2069(5) 0.8194(4) 0.116(2) Uani 1 1 d .
C8 C 0.3805(8) 0.7780(5) 0.5232(4) 0.0447(16) Uani 1 1 d .
H8A H 0.3418 0.7203 0.5490 0.054 Uiso 1 1 calc R
H8B H 0.3334 0.7579 0.4565 0.054 Uiso 1 1 calc R
C12 C 1.0969(8) 0.6427(5) 0.8802(5) 0.0426(16) Uani 1 1 d .
C29 C 0.9147(8) 0.8400(5) 0.9521(4) 0.0427(16) Uani 1 1 d .
H29 H 1.0141 0.8904 0.9570 0.051 Uiso 1 1 calc R
C9 C 0.3104(9) 0.8578(5) 0.5612(5) 0.0530(18) Uani 1 1 d .
H9A H 0.3321 0.8666 0.6273 0.079 Uiso 1 1 calc R
H9B H 0.1909 0.8377 0.5343 0.079 Uiso 1 1 calc R
H9C H 0.3641 0.9194 0.5458 0.079 Uiso 1 1 calc R
C2 C 0.6488(8) 0.8487(5) 0.6437(4) 0.0402(15) Uani 1 1 d .
H2A H 0.7705 0.8702 0.6539 0.048 Uiso 1 1 calc R
H2B H 0.6165 0.9064 0.6638 0.048 Uiso 1 1 calc R
C25 C 0.7237(8) 0.6772(5) 0.8845(4) 0.0362(14) Uani 1 1 d .
H25 H 0.6941 0.6163 0.8433 0.043 Uiso 1 1 calc R
C26 C 0.6202(8) 0.6932(5) 0.9404(4) 0.0424(16) Uani 1 1 d .
H26 H 0.5196 0.6438 0.9355 0.051 Uiso 1 1 calc R
C22 C 1.2439(9) 1.0007(5) 0.7944(4) 0.0448(16) Uani 1 1 d .
H22 H 1.2114 1.0518 0.7728 0.054 Uiso 1 1 calc R
C17 C 1.1689(9) 0.6761(6) 0.9739(5) 0.0517(18) Uani 1 1 d .
H17 H 1.1781 0.7399 1.0034 0.062 Uiso 1 1 calc R
F6 F 0.8522(8) 0.2350(5) 0.6879(4) 0.109(2) Uani 1 1 d .
C27 C 0.6640(9) 0.7796(6) 1.0017(5) 0.0501(18) Uani 1 1 d .
H27 H 0.5951 0.7892 1.0403 0.060 Uiso 1 1 calc R
C19 C 1.3383(8) 0.8500(5) 0.8593(5) 0.0452(16) Uani 1 1 d .
H19 H 1.3721 0.7996 0.8814 0.054 Uiso 1 1 calc R
C16 C 1.2277(10) 0.6133(7) 1.0240(6) 0.065(2) Uani 1 1 d .
H16 H 1.2769 0.6349 1.0875 0.078 Uiso 1 1 calc R
C13 C 1.0836(9) 0.5482(5) 0.8370(6) 0.0546(19) Uani 1 1 d .
H13 H 1.0361 0.5261 0.7735 0.065 Uiso 1 1 calc R
C14 C 1.1413(11) 0.4853(7) 0.8884(8) 0.076(3) Uani 1 1 d .
H14 H 1.1301 0.4209 0.8598 0.092 Uiso 1 1 calc R
C3 C 0.6269(11) 0.8902(5) 0.4940(5) 0.057(2) Uani 1 1 d .
H3A H 0.5315 0.8902 0.4464 0.069 Uiso 1 1 calc R
H3B H 0.6642 0.9533 0.5384 0.069 Uiso 1 1 calc R
C20 C 1.4579(8) 0.9385(5) 0.8582(5) 0.0512(18) Uani 1 1 d .
H20 H 1.5720 0.9469 0.8799 0.061 Uiso 1 1 calc R
C28 C 0.8102(10) 0.8541(6) 1.0079(5) 0.0543(19) Uani 1 1 d .
H28 H 0.8389 0.9143 1.0500 0.065 Uiso 1 1 calc R
C15 C 1.2131(11) 0.5193(7) 0.9799(8) 0.075(3) Uani 1 1 d .
H15 H 1.2539 0.4781 1.0139 0.090 Uiso 1 1 calc R
C4 C 0.7627(13) 0.8838(6) 0.4514(7) 0.089(3) Uani 1 1 d .
H4A H 0.8537 0.8765 0.4972 0.106 Uiso 1 1 calc R
H4B H 0.8063 0.9454 0.4321 0.106 Uiso 1 1 calc R
C7 C 0.8689(11) 0.5963(6) 0.4302(5) 0.061(2) Uani 1 1 d .
H7A H 0.9871 0.6150 0.4628 0.074 Uiso 1 1 calc R
H7B H 0.8435 0.5388 0.3806 0.074 Uiso 1 1 calc R
C11 C 0.3775(12) 0.6088(7) 0.3094(6) 0.076(3) Uani 1 1 d .
H11A H 0.3533 0.5895 0.3647 0.114 Uiso 1 1 calc R
H11B H 0.3069 0.5581 0.2562 0.114 Uiso 1 1 calc R
H11C H 0.3560 0.6704 0.3050 0.114 Uiso 1 1 calc R
C10 C 0.5495(13) 0.6210(8) 0.3126(6) 0.091(3) Uani 1 1 d .
H10A H 0.5686 0.6355 0.2542 0.109 Uiso 1 1 calc R
H10B H 0.5677 0.5577 0.3166 0.109 Uiso 1 1 calc R
C5 C 0.7084(18) 0.7984(7) 0.3688(7) 0.116(5) Uani 1 1 d .
H5A H 0.6037 0.7986 0.3292 0.139 Uiso 1 1 calc R
H5B H 0.7929 0.8094 0.3338 0.139 Uiso 1 1 calc R
C6 C 0.8368(15) 0.6775(9) 0.3921(7) 0.108(4) Uani 1 1 d .
H6A H 0.9288 0.7372 0.4255 0.129 Uiso 1 1 calc R
H6B H 0.8455 0.6658 0.3285 0.129 Uiso 1 1 calc R

loop_
_atom_site_aniso_label
_atom_site_aniso_U_11
_atom_site_aniso_U_22
_atom_site_aniso_U_33
_atom_site_aniso_U_23
_atom_site_aniso_U_13
_atom_site_aniso_U_12
Pd1 0.0380(3) 0.0233(2) 0.0465(3) 0.0064(2) 0.0224(2) 0.0099(2)
Ni1 0.0427(5) 0.0254(4) 0.0345(4) 0.0032(3) 0.0158(4) 0.0026(4)
P1 0.0311(8) 0.0276(8) 0.0461(10) 0.0126(7) 0.0160(7) 0.0136(7)
S2 0.0676(12) 0.0256(8) 0.0462(10) 0.0020(7) 0.0279(9) 0.0107(8)
S1 0.0338(8) 0.0300(8) 0.0365(8) 0.0061(7) 0.0136(6) 0.0059(7)
Cl1 0.0507(11) 0.0481(11) 0.0857(13) 0.0104(10) 0.0418(10) 0.0208(9)
C21 0.054(4) 0.034(4) 0.052(4) 0.007(3) 0.032(3) 0.008(3)
P2 0.0428(10) 0.0516(12) 0.0408(10) 0.0116(9) 0.0091(8) 0.0075(9)
F1 0.051(3) 0.110(4) 0.080(3) 0.026(3) 0.008(2) 0.018(3)
F2 0.080(3) 0.080(4) 0.066(3) 0.017(3) -0.007(2) -0.018(3)
N1 0.046(3) 0.024(3) 0.033(3) 0.006(2) 0.013(2) 0.004(2)
F3 0.074(3) 0.099(4) 0.106(4) -0.012(3) 0.043(3) 0.017(3)
C24 0.029(3) 0.036(3) 0.030(3) 0.016(3) 0.005(2) 0.016(3)
F4 0.070(3) 0.072(3) 0.093(4) 0.045(3) -0.005(3) 0.005(3)
C1 0.035(3) 0.042(4) 0.025(3) 0.002(3) 0.002(2) 0.022(3)
C18 0.034(3) 0.025(3) 0.043(4) 0.007(3) 0.016(3) 0.010(3)
N2 0.050(3) 0.043(3) 0.031(3) 0.008(2) 0.016(2) 0.007(3)
C23 0.043(4) 0.034(4) 0.047(4) 0.014(3) 0.011(3) 0.013(3)
F5 0.137(5) 0.108(5) 0.101(4) -0.008(4) 0.058(4) 0.028(4)
C8 0.043(4) 0.045(4) 0.040(4) 0.012(3) 0.000(3) 0.012(3)
C12 0.037(4) 0.044(4) 0.064(5) 0.025(4) 0.028(3) 0.022(3)
C29 0.040(4) 0.040(4) 0.048(4) 0.006(3) 0.013(3) 0.012(3)
C9 0.052(4) 0.050(4) 0.065(5) 0.022(4) 0.012(4) 0.025(4)
C2 0.034(3) 0.037(4) 0.040(4) 0.000(3) 0.000(3) 0.008(3)
C25 0.044(4) 0.036(3) 0.040(4) 0.018(3) 0.018(3) 0.021(3)
C26 0.038(4) 0.051(4) 0.047(4) 0.022(3) 0.020(3) 0.015(3)
C22 0.058(5) 0.033(4) 0.048(4) 0.017(3) 0.016(3) 0.016(3)
C17 0.049(4) 0.053(5) 0.069(5) 0.032(4) 0.028(4) 0.023(4)
F6 0.109(5) 0.106(5) 0.107(4) 0.058(4) 0.011(3) 0.019(4)
C27 0.051(4) 0.073(5) 0.041(4) 0.016(4) 0.025(3) 0.031(4)
C19 0.037(4) 0.037(4) 0.067(5) 0.015(3) 0.019(3) 0.014(3)
C16 0.059(5) 0.100(7) 0.074(6) 0.058(5) 0.034(4) 0.051(5)
C13 0.044(4) 0.045(4) 0.090(6) 0.030(4) 0.032(4) 0.019(4)
C14 0.072(6) 0.058(6) 0.139(9) 0.060(6) 0.057(6) 0.042(5)
C3 0.088(6) 0.029(4) 0.052(4) 0.014(3) 0.030(4) 0.003(4)
C20 0.031(4) 0.049(4) 0.077(5) 0.015(4) 0.023(3) 0.010(3)
C28 0.062(5) 0.054(5) 0.048(4) 0.000(4) 0.021(4) 0.020(4)
C15 0.070(6) 0.080(7) 0.125(8) 0.077(7) 0.059(6) 0.051(5)
C4 0.118(8) 0.034(4) 0.140(9) 0.027(5) 0.092(7) 0.019(5)
C7 0.084(6) 0.062(5) 0.059(5) 0.013(4) 0.049(4) 0.036(5)
C11 0.089(7) 0.064(6) 0.065(6) 0.010(5) 0.012(5) 0.017(5)
C10 0.098(8) 0.088(8) 0.068(6) 0.028(5) 0.002(5) 0.010(6)
C5 0.212(13) 0.057(6) 0.104(8) 0.037(6) 0.111(9) 0.021(7)
C6 0.138(10) 0.152(11) 0.105(8) 0.073(8) 0.088(8) 0.095(9)

loop_
_atom_type_symbol
_atom_type_description
_atom_type_scat_dispersion_real
_atom_type_scat_dispersion_imag
_atom_type_scat_source
C C 0.0033 0.0016 'International Tables Vol C Tables 4.2.6.8 and 6.1.1.4'
H H 0.0000 0.0000 'International Tables Vol C Tables 4.2.6.8 and 6.1.1.4'
N N 0.0061 0.0033 'International Tables Vol C Tables 4.2.6.8 and 6.1.1.4'
F F 0.0171 0.0103 'International Tables Vol C Tables 4.2.6.8 and 6.1.1.4'
P P 0.1023 0.0942 'International Tables Vol C Tables 4.2.6.8 and 6.1.1.4'
S S 0.1246 0.1234 'International Tables Vol C Tables 4.2.6.8 and 6.1.1.4'
Cl Cl 0.1484 0.1585 'International Tables Vol C Tables 4.2.6.8 and 6.1.1.4'
Ni Ni 0.3393 1.1124 'International Tables Vol C Tables 4.2.6.8 and 6.1.1.4'
Pd Pd -0.9988 1.0072 'International Tables Vol C Tables 4.2.6.8 and 6.1.1.4'

loop_
_geom_angle_atom_site_label_1
_geom_angle_atom_site_label_2
_geom_angle_atom_site_label_3
_geom_angle
P1 Pd1 S1 102.82(6)
P1 Pd1 Cl1 86.92(7)
S1 Pd1 Cl1 169.77(7)
P1 Pd1 S2 174.66(6)
S1 Pd1 S2 75.48(6)
Cl1 Pd1 S2 95.10(7)
P1 Pd1 Ni1 136.02(5)
S1 Pd1 Ni1 46.82(4)
Cl1 Pd1 Ni1 123.43(6)
S2 Pd1 Ni1 46.02(5)
N2 Ni1 N1 100.1(2)
N2 Ni1 S2 88.46(17)
N1 Ni1 S2 168.12(16)
N2 Ni1 S1 170.11(17)
N1 Ni1 S1 89.19(15)
S2 Ni1 S1 81.87(7)
N2 Ni1 Pd1 121.66(17)
N1 Ni1 Pd1 116.38(15)
S2 Ni1 Pd1 51.75(5)
S1 Ni1 Pd1 49.94(5)
C18 P1 C24 105.8(3)
C18 P1 C12 109.0(3)
C24 P1 C12 100.4(3)
C18 P1 Pd1 109.3(2)
C24 P1 Pd1 117.91(19)
C12 P1 Pd1 113.8(2)
C7 S2 Ni1 99.0(3)
C7 S2 Pd1 111.7(3)
Ni1 S2 Pd1 82.22(6)
C1 S1 Ni1 98.7(2)
C1 S1 Pd1 113.7(2)
Ni1 S1 Pd1 83.24(5)
C22 C21 C20 119.6(6)
F1 P2 F4 91.8(3)
F1 P2 F2 174.9(3)
F4 P2 F2 92.3(3)
F1 P2 F3 90.5(3)
F4 P2 F3 91.8(3)
F2 P2 F3 92.5(3)
F1 P2 F5 88.7(3)
F4 P2 F5 88.8(3)
F2 P2 F5 88.3(3)
F3 P2 F5 179.0(4)
F1 P2 F6 88.4(3)
F4 P2 F6 178.0(3)
F2 P2 F6 87.4(3)
F3 P2 F6 90.1(3)
F5 P2 F6 89.2(4)
C2 N1 C8 110.9(5)
C2 N1 C3 106.8(5)
C8 N1 C3 108.4(5)
C2 N1 Ni1 104.7(4)
C8 N1 Ni1 109.0(4)
C3 N1 Ni1 116.8(4)
C29 C24 C25 118.6(5)
C29 C24 P1 124.0(5)
C25 C24 P1 117.3(4)
C2 C1 S1 109.8(4)
C19 C18 C23 119.3(6)
C19 C18 P1 122.3(5)
C23 C18 P1 118.2(5)
C6 N2 C5 107.1(8)
C6 N2 C10 105.3(7)
C5 N2 C10 110.8(7)
C6 N2 Ni1 106.0(5)
C5 N2 Ni1 116.3(5)
C10 N2 Ni1 110.6(5)
C22 C23 C18 119.8(6)
N1 C8 C9 115.4(6)
C17 C12 C13 120.1(7)
C17 C12 P1 118.8(5)
C13 C12 P1 120.9(6)
C24 C29 C28 120.1(6)
C1 C2 N1 112.3(5)
C26 C25 C24 120.3(6)
C27 C26 C25 120.2(6)
C21 C22 C23 121.1(6)
C12 C17 C16 119.1(8)
C26 C27 C28 120.4(6)
C18 C19 C20 119.2(6)
C15 C16 C17 120.0(8)
C12 C13 C14 120.2(8)
C15 C14 C13 119.1(9)
C4 C3 N1 114.7(6)
C21 C20 C19 121.0(6)
C27 C28 C29 120.3(7)
C14 C15 C16 121.5(8)
C3 C4 C5 113.1(9)
C6 C7 S2 109.7(5)
C11 C10 N2 117.9(8)
N2 C5 C4 115.3(8)
N2 C6 C7 121.7(8)

loop_
_geom_bond_atom_site_label_1
_geom_bond_atom_site_label_2
_geom_bond_distance
Pd1 P1 2.2820(19)
Pd1 S1 2.2925(18)
Pd1 Cl1 2.3097(19)
Pd1 S2 2.3576(19)
Pd1 Ni1 2.9744(12)
Ni1 N2 1.990(5)
Ni1 N1 1.991(5)
Ni1 S2 2.1603(19)
Ni1 S1 2.1841(18)
P1 C18 1.810(6)
P1 C24 1.823(6)
P1 C12 1.828(7)
S2 C7 1.810(7)
S1 C1 1.806(6)
C21 C22 1.354(10)
C21 C20 1.363(9)
P2 F1 1.561(5)
P2 F4 1.566(5)
P2 F2 1.567(5)
P2 F3 1.571(5)
P2 F5 1.583(6)
P2 F6 1.603(6)
N1 C2 1.492(7)
N1 C8 1.495(8)
N1 C3 1.502(8)
C24 C29 1.370(8)
C24 C25 1.393(8)
C1 C2 1.491(9)
C18 C19 1.381(9)
C18 C23 1.386(8)
N2 C6 1.435(11)
N2 C5 1.456(10)
N2 C10 1.520(10)
C23 C22 1.380(9)
C8 C9 1.524(9)
C12 C17 1.374(10)
C12 C13 1.378(9)
C29 C28 1.379(9)
C25 C26 1.380(8)
C26 C27 1.338(9)
C17 C16 1.392(10)
C27 C28 1.374(10)
C19 C20 1.394(9)
C16 C15 1.372(12)
C13 C14 1.398(10)
C14 C15 1.344(13)
C3 C4 1.453(10)
C4 C5 1.505(13)
C7 C6 1.440(11)
C11 C10 1.419(12)
